data_7223277
loop_
_publ_author_name
'Lobana, Tarlok Singh'
'Sultana, Razia'
'Castineiras, Alfonso'

_publ_section_title
;
 Chemistry of heterocyclic-2-thiones: in situ generated
 1-(4,5-dihydro-3-alkyl-imidazolidin-2-yl)-3-alkyl-imidazolidine-2-thione
 and triiodide form novel mixed valent CuI-II /CuII complexes
;
_journal_name_full 'RSC Adv.'
_journal_paper_doi 10.1039/C5RA20449F
_journal_year 2015
_chemical_formula_moiety 'C24 H44 Cu3 I8 N8 S2'
_chemical_formula_sum 'C24 H44 Cu3 I8 N8 S2'
_chemical_formula_weight 1714.61
_chemical_name_systematic
;
 ?
;
_space_group_crystal_system triclinic
_space_group_IT_number 2
_space_group_name_Hall '-P 1'
_space_group_name_H-M_alt 'P -1'
_symmetry_space_group_name_Hall '-P 1'
_symmetry_space_group_name_H-M 'P -1'
_atom_sites_solution_hydrogens difmap
_atom_sites_solution_primary direct
_atom_sites_solution_secondary difmap
_audit_creation_method SHELXL-2013
_audit_update_record
;
2015-11-03 deposited with the CCDC.
2015-11-13 downloaded from the CCDC.
;
_cell_angle_alpha 76.049(2)
_cell_angle_beta 84.558(2)
_cell_angle_gamma 69.582(2)
_cell_formula_units_Z 1
_cell_length_a 7.8636(4)
_cell_length_b 9.7353(5)
_cell_length_c 15.5128(8)
_cell_measurement_reflns_used 1921
_cell_measurement_temperature 100(2)
_cell_measurement_theta_max 26.175
_cell_measurement_theta_min 2.705
_cell_volume 1080.06(10)
_computing_cell_refinement 'APEX2 Software (Bruker, 2010)'
_computing_data_collection 'APEX2 Software (Bruker, 2010)'
_computing_data_reduction 'APEX2 Software (Bruker, 2010)'
_computing_molecular_graphics 'PLATON (Spek, 2004)'
_computing_publication_material 'SHELXL-2013 (Sheldrick, 2013)'
_computing_structure_refinement 'SHELXL-2013 (Sheldrick, 2013)'
_computing_structure_solution 'SHELXS-2013 (Sheldrick, 2013)'
_diffrn_ambient_temperature 100(2)
_diffrn_measured_fraction_theta_full 1.000
_diffrn_measured_fraction_theta_max 0.997
_diffrn_measurement_device_type 'Bruker X8 KappaAPEXII'
_diffrn_measurement_method 'omega and phi scans'
_diffrn_radiation_type MoK\a
_diffrn_radiation_wavelength 0.71073
_diffrn_reflns_av_R_equivalents 0.0483
_diffrn_reflns_av_unetI/netI 0.0423
_diffrn_reflns_laue_measured_fraction_full 1.000
_diffrn_reflns_laue_measured_fraction_max 0.997
_diffrn_reflns_limit_h_max 9
_diffrn_reflns_limit_h_min -9
_diffrn_reflns_limit_k_max 12
_diffrn_reflns_limit_k_min -11
_diffrn_reflns_limit_l_max 19
_diffrn_reflns_limit_l_min 0
_diffrn_reflns_number 19316
_diffrn_reflns_point_group_measured_fraction_full 1.000
_diffrn_reflns_point_group_measured_fraction_max 0.997
_diffrn_reflns_theta_full 25.242
_diffrn_reflns_theta_max 26.484
_diffrn_reflns_theta_min 1.353
_diffrn_source 'fine-focus sealed tube'
_exptl_absorpt_coefficient_mu 7.306
_exptl_absorpt_correction_T_max 1.0000
_exptl_absorpt_correction_T_min 0.6250
_exptl_absorpt_correction_type multi-scan
_exptl_absorpt_process_details SADABS
_exptl_crystal_colour Brown
_exptl_crystal_density_diffrn 2.636
_exptl_crystal_description needle
_exptl_crystal_F_000 787
_exptl_crystal_size_max 0.120
_exptl_crystal_size_mid 0.070
_exptl_crystal_size_min 0.040
_refine_diff_density_max 0.952
_refine_diff_density_min -0.828
_refine_diff_density_rms 0.174
_refine_ls_extinction_method none
_refine_ls_goodness_of_fit_ref 1.021
_refine_ls_hydrogen_treatment constr
_refine_ls_matrix_type full
_refine_ls_number_parameters 205
_refine_ls_number_reflns 8249
_refine_ls_number_restraints 0
_refine_ls_restrained_S_all 1.021
_refine_ls_R_factor_all 0.0526
_refine_ls_R_factor_gt 0.0369
_refine_ls_shift/su_max 0.000
_refine_ls_shift/su_mean 0.000
_refine_ls_structure_factor_coef Fsqd
_refine_ls_weighting_details 'w=1/[\s^2^(Fo^2^)+(0.0377P)^2^+1.7974P] where P=(Fo^2^+2Fc^2^)/3'
_refine_ls_weighting_scheme calc
_refine_ls_wR_factor_gt 0.0764
_refine_ls_wR_factor_ref 0.0831
_reflns_Friedel_coverage 0.000
_reflns_number_gt 6657
_reflns_number_total 8249
_reflns_threshold_expression 'I > 2\s(I)'
_cod_data_source_file c5ra20449f2.cif
_cod_data_source_block comp_3_new
_cod_depositor_comments
;
The following automatic conversions were performed:

'_exptl_absorpt_correction_type' value 'Multi-scan' changed to
'multi-scan' according to
/usr/data/users/saulius/crontab/automatic-downloads/rss-feeds/RSC/lib/dictionaries/cif_core.dic
dictionary named 'cif_core.dic' version 2.4.2 from 2011-04-26.

Automatic conversion script
Id: cif_fix_values 4268 2015-11-12 08:31:59Z antanas 
;
_cod_database_code 7223277
_shelx_space_group_comment
;
The symmetry employed for this shelxl refinement is uniquely defined
by the following loop, which should always be used as a source of
symmetry information in preference to the above space-group names.
They are only intended as comments.
;
_shelx_estimated_absorpt_t_min 0.474
_shelx_estimated_absorpt_t_max 0.759
_shelxl_version_number 2013-3

loop_
_space_group_symop_operation_xyz
'x, y, z'
'-x, -y, -z'

loop_
_atom_site_label
_atom_site_type_symbol
_atom_site_fract_x
_atom_site_fract_y
_atom_site_fract_z
_atom_site_U_iso_or_equiv
_atom_site_adp_type
_atom_site_occupancy
_atom_site_site_symmetry_order
_atom_site_calc_flag
_atom_site_refinement_flags_posn
_atom_site_refinement_flags_adp
_atom_site_refinement_flags_occupancy
Cu1 Cu 0.5000 0.0000 0.0000 0.0129(2) Uani 1 2 d S . P
Cu2 Cu -0.12897(11) 0.05321(10) 0.06740(5) 0.0183(2) Uani 1 1 d . . .
I1 I 0.19934(6) -0.14803(5) 0.10376(3) 0.01455(11) Uani 1 1 d . . .
I2 I -0.19039(6) 0.26621(5) 0.15158(3) 0.01829(12) Uani 1 1 d . . .
I3 I -0.18621(6) 0.04770(5) 0.32881(3) 0.01687(11) Uani 1 1 d . . .
I4 I -0.17509(8) -0.15826(6) 0.49237(3) 0.03354(15) Uani 1 1 d . . .
S1 S 0.7000(2) -0.11060(19) 0.12311(10) 0.0138(3) Uani 1 1 d . . .
N2 N 0.4181(7) 0.0765(6) 0.2027(3) 0.0121(11) Uani 1 1 d . . .
N5 N 0.5169(7) -0.1602(6) 0.2749(3) 0.0142(12) Uani 1 1 d . . .
N7 N 0.2962(7) 0.3369(6) 0.1419(3) 0.0145(12) Uani 1 1 d . . .
N10 N 0.3932(7) 0.1821(6) 0.0469(3) 0.0133(12) Uani 1 1 d . . .
C1 C 0.5379(8) -0.0633(7) 0.2027(4) 0.0115(13) Uani 1 1 d . . .
C3 C 0.3584(10) -0.0907(8) 0.3278(5) 0.0256(18) Uani 1 1 d . . .
H3A H 0.3928 -0.1043 0.3898 0.031 Uiso 1 1 calc R U .
H3B H 0.2621 -0.1345 0.3280 0.031 Uiso 1 1 calc R U .
C4 C 0.2967(10) 0.0716(8) 0.2818(5) 0.0250(17) Uani 1 1 d . . .
H4A H 0.1681 0.1069 0.2641 0.030 Uiso 1 1 calc R U .
H4B H 0.3107 0.1344 0.3204 0.030 Uiso 1 1 calc R U .
C6 C 0.3744(8) 0.1965(7) 0.1295(4) 0.0123(13) Uani 1 1 d . . .
C8 C 0.2633(11) 0.4401(8) 0.0548(4) 0.0235(17) Uani 1 1 d . . .
H8A H 0.3367 0.5070 0.0458 0.028 Uiso 1 1 calc R U .
H8B H 0.1334 0.5024 0.0476 0.028 Uiso 1 1 calc R U .
C9 C 0.3211(11) 0.3364(8) -0.0092(4) 0.0233(17) Uani 1 1 d . . .
H9A H 0.2165 0.3467 -0.0440 0.028 Uiso 1 1 calc R U .
H9B H 0.4160 0.3597 -0.0507 0.028 Uiso 1 1 calc R U .
C21 C 0.6114(12) -0.3232(9) 0.2927(5) 0.041(2) Uani 1 1 d . . .
H21A H 0.5646 -0.3639 0.2527 0.049 Uiso 1 1 d R U .
H21B H 0.7390 -0.3414 0.2783 0.049 Uiso 1 1 d R U .
C22 C 0.5967(13) -0.4066(10) 0.3819(6) 0.043(2) Uani 1 1 d . . .
H22A H 0.4692 -0.3850 0.3980 0.052 Uiso 1 1 d R U .
H22B H 0.6508 -0.3714 0.4220 0.052 Uiso 1 1 d R U .
C23 C 0.6864(12) -0.5728(9) 0.3950(5) 0.036(2) Uani 1 1 d . . .
H23A H 0.6212 -0.6111 0.3629 0.054 Uiso 1 1 d R U .
H23B H 0.6861 -0.6193 0.4571 0.054 Uiso 1 1 d R U .
H23C H 0.8092 -0.5948 0.3733 0.054 Uiso 1 1 d R U .
C71 C 0.3111(9) 0.3957(8) 0.2182(4) 0.0162(14) Uani 1 1 d . . .
H71A H 0.3729 0.4687 0.1994 0.019 Uiso 1 1 d R U .
H71B H 0.3847 0.3139 0.2630 0.019 Uiso 1 1 d R U .
C72 C 0.1285(10) 0.4695(9) 0.2586(5) 0.0231(16) Uani 1 1 d . . .
H72A H 0.0510 0.5463 0.2130 0.028 Uiso 1 1 d R U .
H72B H 0.0707 0.3947 0.2822 0.028 Uiso 1 1 d R U .
C73 C 0.1487(11) 0.5405(9) 0.3327(5) 0.0313(19) Uani 1 1 d . . .
H73A H 0.2251 0.4646 0.3780 0.047 Uiso 1 1 d R U .
H73B H 0.0315 0.5848 0.3577 0.047 Uiso 1 1 d R U .
H73C H 0.2024 0.6167 0.3091 0.047 Uiso 1 1 d R U .

loop_
_atom_site_aniso_label
_atom_site_aniso_U_11
_atom_site_aniso_U_22
_atom_site_aniso_U_33
_atom_site_aniso_U_23
_atom_site_aniso_U_13
_atom_site_aniso_U_12
Cu1 0.0150(6) 0.0112(6) 0.0101(5) -0.0028(4) -0.0014(4) -0.0010(5)
Cu2 0.0177(4) 0.0194(5) 0.0161(4) -0.0037(4) -0.0016(3) -0.0040(4)
I1 0.0130(2) 0.0162(2) 0.0136(2) -0.00195(17) -0.00080(16) -0.00453(18)
I2 0.0210(2) 0.0163(2) 0.0164(2) -0.00247(18) -0.00231(18) -0.00522(19)
I3 0.0168(2) 0.0186(2) 0.0151(2) -0.00459(18) -0.00189(17) -0.00488(19)
I4 0.0545(4) 0.0276(3) 0.0140(2) -0.0028(2) 0.0010(2) -0.0099(3)
S1 0.0127(8) 0.0138(9) 0.0130(8) -0.0029(7) 0.0002(6) -0.0024(7)
N2 0.011(3) 0.013(3) 0.009(3) -0.002(2) 0.004(2) -0.002(2)
N5 0.013(3) 0.014(3) 0.011(3) 0.000(2) 0.000(2) -0.001(2)
N7 0.020(3) 0.013(3) 0.013(3) -0.006(2) 0.002(2) -0.006(2)
N10 0.015(3) 0.011(3) 0.012(3) -0.002(2) 0.001(2) -0.003(2)
C1 0.009(3) 0.018(4) 0.010(3) -0.005(3) -0.003(2) -0.007(3)
C3 0.026(4) 0.020(4) 0.020(4) -0.001(3) 0.015(3) -0.001(3)
C4 0.028(4) 0.018(4) 0.021(4) -0.004(3) 0.011(3) 0.000(3)
C6 0.008(3) 0.015(4) 0.013(3) -0.003(3) -0.001(2) -0.002(3)
C8 0.035(4) 0.013(4) 0.014(3) 0.002(3) -0.003(3) -0.001(3)
C9 0.036(4) 0.009(4) 0.015(3) 0.004(3) -0.002(3) 0.001(3)
C21 0.042(5) 0.021(5) 0.035(5) 0.002(4) 0.021(4) 0.009(4)
C22 0.047(6) 0.030(5) 0.041(5) 0.001(4) 0.010(4) -0.008(4)
C23 0.043(5) 0.023(5) 0.027(4) 0.005(4) 0.007(4) -0.003(4)
C71 0.021(4) 0.018(4) 0.014(3) -0.008(3) 0.000(3) -0.009(3)
C72 0.025(4) 0.022(4) 0.026(4) -0.013(3) 0.005(3) -0.008(3)
C73 0.048(5) 0.026(5) 0.024(4) -0.016(4) 0.013(4) -0.013(4)

loop_
_atom_type_symbol
_atom_type_description
_atom_type_scat_dispersion_real
_atom_type_scat_dispersion_imag
_atom_type_scat_source
Cu Cu 0.3201 1.2651 'International Tables Vol C Tables 4.2.6.8 and 6.1.1.4'
I I -0.4742 1.8119 'International Tables Vol C Tables 4.2.6.8 and 6.1.1.4'
S S 0.1246 0.1234 'International Tables Vol C Tables 4.2.6.8 and 6.1.1.4'
N N 0.0061 0.0033 'International Tables Vol C Tables 4.2.6.8 and 6.1.1.4'
C C 0.0033 0.0016 'International Tables Vol C Tables 4.2.6.8 and 6.1.1.4'
H H 0.0000 0.0000 'International Tables Vol C Tables 4.2.6.8 and 6.1.1.4'

loop_
_geom_angle_atom_site_label_1
_geom_angle_atom_site_label_2
_geom_angle_atom_site_label_3
_geom_angle
_geom_angle_site_symmetry_1
_geom_angle_site_symmetry_3
_geom_angle_publ_flag
N10 Cu1 N10 180.0 2_655 . y
N10 Cu1 S1 90.41(16) 2_655 . y
N10 Cu1 S1 89.59(16) . . y
N10 Cu1 S1 89.59(16) 2_655 2_655 y
N10 Cu1 S1 90.41(16) . 2_655 y
S1 Cu1 S1 180.00(5) . 2_655 y
N10 Cu1 I1 92.63(15) 2_655 2_655 y
N10 Cu1 I1 87.37(15) . 2_655 y
S1 Cu1 I1 88.07(4) . 2_655 y
S1 Cu1 I1 91.93(4) 2_655 2_655 y
N10 Cu1 I1 87.37(15) 2_655 . y
N10 Cu1 I1 92.63(15) . . y
S1 Cu1 I1 91.93(4) . . y
S1 Cu1 I1 88.07(4) 2_655 . y
I1 Cu1 I1 180.00(2) 2_655 . y
N10 Cu1 Cu2 76.77(16) 2_655 2 ?
N10 Cu1 Cu2 103.23(16) . 2 ?
S1 Cu1 Cu2 135.87(4) . 2 ?
S1 Cu1 Cu2 44.13(4) 2_655 2 ?
I1 Cu1 Cu2 133.843(16) 2_655 2 ?
I1 Cu1 Cu2 46.157(16) . 2 ?
N10 Cu1 Cu2 106.78(16) 2_655 . ?
N10 Cu1 Cu2 73.22(16) . . ?
S1 Cu1 Cu2 115.59(4) . . ?
S1 Cu1 Cu2 64.41(4) 2_655 . ?
I1 Cu1 Cu2 148.574(13) 2_655 . ?
I1 Cu1 Cu2 31.426(13) . . ?
Cu2 Cu1 Cu2 36.15(2) 2 . ?
N10 Cu1 Cu1 94.44(16) 2_655 1_455 ?
N10 Cu1 Cu1 85.56(16) . 1_455 ?
S1 Cu1 Cu1 125.34(4) . 1_455 ?
S1 Cu1 Cu1 54.66(4) 2_655 1_455 ?
I1 Cu1 Cu1 145.708(7) 2_655 1_455 ?
I1 Cu1 Cu1 34.292(7) . 1_455 ?
Cu2 Cu1 Cu1 21.239(14) 2 1_455 ?
Cu2 Cu1 Cu1 14.914(10) . 1_455 ?
S1 Cu2 I2 113.88(5) 1_455 . y
S1 Cu2 I1 105.10(5) 1_455 2 y
I2 Cu2 I1 114.41(3) . 2 y
S1 Cu2 I1 97.83(5) 1_455 . y
I2 Cu2 I1 110.56(3) . . y
I1 Cu2 I1 113.83(3) 2 . y
S1 Cu2 Cu2 111.29(6) 1_455 2 ?
I2 Cu2 Cu2 134.43(5) . 2 ?
I1 Cu2 Cu2 57.19(3) 2 2 ?
I1 Cu2 Cu2 56.64(3) . 2 ?
S1 Cu2 Cu1 136.76(5) 1_455 . ?
I2 Cu2 Cu1 95.45(2) . . ?
I1 Cu2 Cu1 89.27(2) 2 . ?
I1 Cu2 Cu1 40.226(15) . . ?
Cu2 Cu2 Cu1 44.51(3) 2 . ?
Cu2 I1 Cu2 66.17(3) 2 . y
Cu2 I1 Cu1 69.82(2) 2 . y
Cu2 I1 Cu1 108.35(2) . . y
Cu2 I1 S1 35.30(3) 2 2_655 ?
Cu2 I1 S1 79.33(3) . 2_655 ?
Cu1 I1 S1 36.61(2) . 2_655 ?
Cu2 I1 I1 33.201(19) 2 2 ?
Cu2 I1 I1 32.968(19) . 2 ?
Cu1 I1 I1 89.041(13) . 2 ?
S1 I1 I1 53.39(2) 2_655 2 ?
Cu2 I2 I3 90.93(2) . . ?
I4 I3 I2 178.85(2) . . y
C1 S1 Cu1 96.1(2) . . ?
C1 S1 Cu2 117.7(2) . 1_655 ?
Cu1 S1 Cu2 91.92(6) . 1_655 y
C1 N2 C6 125.6(5) . . ?
C1 N2 C4 110.0(5) . . ?
C6 N2 C4 121.7(5) . . ?
C1 N5 C21 125.2(6) . . ?
C1 N5 C3 111.4(5) . . ?
C21 N5 C3 122.2(6) . . ?
C6 N7 C8 108.0(5) . . ?
C6 N7 C71 128.5(6) . . ?
C8 N7 C71 118.2(5) . . ?
C6 N10 C9 106.4(5) . . ?
C6 N10 Cu1 129.4(5) . . ?
C9 N10 Cu1 124.2(4) . . ?
N5 C1 N2 110.6(5) . . ?
N5 C1 S1 123.4(5) . . ?
N2 C1 S1 126.0(5) . . ?
N5 C3 C4 104.0(5) . . ?
N5 C3 H3A 111.0 . . ?
C4 C3 H3A 111.0 . . ?
N5 C3 H3B 111.0 . . ?
C4 C3 H3B 111.0 . . ?
H3A C3 H3B 109.0 . . ?
N2 C4 C3 103.6(5) . . ?
N2 C4 H4A 111.0 . . ?
C3 C4 H4A 111.0 . . ?
N2 C4 H4B 111.0 . . ?
C3 C4 H4B 111.0 . . ?
H4A C4 H4B 109.0 . . ?
N10 C6 N7 116.3(6) . . ?
N10 C6 N2 124.1(6) . . ?
N7 C6 N2 119.4(5) . . ?
N7 C8 C9 103.5(5) . . ?
N7 C8 H8A 111.1 . . ?
C9 C8 H8A 111.1 . . ?
N7 C8 H8B 111.1 . . ?
C9 C8 H8B 111.1 . . ?
H8A C8 H8B 109.0 . . ?
N10 C9 C8 105.6(5) . . ?
N10 C9 H9A 110.6 . . ?
C8 C9 H9A 110.6 . . ?
N10 C9 H9B 110.6 . . ?
C8 C9 H9B 110.6 . . ?
H9A C9 H9B 108.7 . . ?
C22 C21 N5 116.6(7) . . ?
C22 C21 H21A 107.7 . . ?
N5 C21 H21A 108.1 . . ?
C22 C21 H21B 108.3 . . ?
N5 C21 H21B 108.3 . . ?
H21A C21 H21B 107.4 . . ?
C21 C22 C23 114.4(7) . . ?
C21 C22 H22A 108.8 . . ?
C23 C22 H22A 108.9 . . ?
C21 C22 H22B 108.3 . . ?
C23 C22 H22B 108.5 . . ?
H22A C22 H22B 107.7 . . ?
C22 C23 H23A 109.2 . . ?
C22 C23 H23B 109.7 . . ?
H23A C23 H23B 109.5 . . ?
C22 C23 H23C 109.5 . . ?
H23A C23 H23C 109.5 . . ?
H23B C23 H23C 109.5 . . ?
N7 C71 C72 113.0(6) . . ?
N7 C71 H71A 108.9 . . ?
C72 C71 H71A 109.0 . . ?
N7 C71 H71B 108.9 . . ?
C72 C71 H71B 109.1 . . ?
H71A C71 H71B 107.8 . . ?
C71 C72 C73 111.3(6) . . ?
C71 C72 H72A 109.5 . . ?
C73 C72 H72A 109.3 . . ?
C71 C72 H72B 109.3 . . ?
C73 C72 H72B 109.4 . . ?
H72A C72 H72B 108.0 . . ?
C72 C73 H73A 109.4 . . ?
C72 C73 H73B 109.5 . . ?
H73A C73 H73B 109.5 . . ?
C72 C73 H73C 109.5 . . ?
H73A C73 H73C 109.5 . . ?
H73B C73 H73C 109.5 . . ?

loop_
_geom_bond_atom_site_label_1
_geom_bond_atom_site_label_2
_geom_bond_distance
_geom_bond_site_symmetry_2
_geom_bond_publ_flag
Cu1 N10 1.961(5) 2_655 y
Cu1 N10 1.961(5) . y
Cu1 S1 2.3824(16) . y
Cu1 S1 2.3824(16) 2_655 y
Cu1 I1 3.2855(4) 2_655 y
Cu1 I1 3.2855(4) . y
Cu1 Cu2 3.4305(8) 2 y
Cu1 Cu2 4.8287(9) . y
Cu1 Cu1 7.8636(4) 1_455 y
Cu2 S1 2.3899(19) 1_455 y
Cu2 I2 2.5934(10) . y
Cu2 I1 2.6360(9) 2 y
Cu2 I1 2.6525(9) . y
Cu2 Cu2 2.8869(17) 2 y
I1 Cu2 2.6360(9) 2 ?
I1 S1 3.9928(17) 2_655 y
I1 I1 4.4311(8) 2 y
I2 I3 3.0387(6) . y
I3 I4 2.8164(7) . y
S1 C1 1.711(6) . ?
S1 Cu2 2.3898(19) 1_655 ?
N2 C1 1.358(8) . ?
N2 C6 1.388(8) . ?
N2 C4 1.484(8) . ?
N5 C1 1.318(8) . ?
N5 C21 1.467(9) . ?
N5 C3 1.473(8) . ?
N7 C6 1.342(8) . ?
N7 C8 1.461(8) . ?
N7 C71 1.463(8) . ?
N10 C6 1.310(8) . ?
N10 C9 1.484(8) . ?
C3 C4 1.493(10) . ?
C3 H3A 0.9900 . ?
C3 H3B 0.9900 . ?
C4 H4A 0.9900 . ?
C4 H4B 0.9900 . ?
C8 C9 1.513(10) . ?
C8 H8A 0.9900 . ?
C8 H8B 0.9900 . ?
C9 H9A 0.9900 . ?
C9 H9B 0.9900 . ?
C21 C22 1.443(11) . ?
C21 H21A 0.9701 . ?
C21 H21B 0.9700 . ?
C22 C23 1.493(11) . ?
C22 H22A 0.9700 . ?
C22 H22B 0.9700 . ?
C23 H23A 0.9600 . ?
C23 H23B 0.9600 . ?
C23 H23C 0.9600 . ?
C71 C72 1.517(9) . ?
C71 H71A 0.9700 . ?
C71 H71B 0.9699 . ?
C72 C73 1.523(10) . ?
C72 H72A 0.9700 . ?
C72 H72B 0.9700 . ?
C73 H73A 0.9600 . ?
C73 H73B 0.9599 . ?
C73 H73C 0.9600 . ?

loop_
_geom_torsion_atom_site_label_1
_geom_torsion_atom_site_label_2
_geom_torsion_atom_site_label_3
_geom_torsion_atom_site_label_4
_geom_torsion
_geom_torsion_site_symmetry_1
C21 N5 C1 N2 173.9(7) .
C3 N5 C1 N2 6.1(8) .
C21 N5 C1 S1 -7.8(10) .
C3 N5 C1 S1 -175.6(5) .
C6 N2 C1 N5 -164.5(6) .
C4 N2 C1 N5 -3.1(7) .
C6 N2 C1 S1 17.2(9) .
C4 N2 C1 S1 178.7(5) .
Cu1 S1 C1 N5 129.8(5) .
Cu2 S1 C1 N5 -134.8(5) 1_655
Cu1 S1 C1 N2 -52.2(5) .
Cu2 S1 C1 N2 43.2(6) 1_655
C1 N5 C3 C4 -6.6(8) .
C21 N5 C3 C4 -174.7(7) .
C1 N2 C4 C3 -1.1(8) .
C6 N2 C4 C3 161.2(6) .
N5 C3 C4 N2 4.3(8) .
C9 N10 C6 N7 1.4(8) .
Cu1 N10 C6 N7 179.6(4) .
C9 N10 C6 N2 176.7(6) .
Cu1 N10 C6 N2 -5.1(9) .
C8 N7 C6 N10 -3.8(8) .
C71 N7 C6 N10 -157.1(6) .
C8 N7 C6 N2 -179.3(6) .
C71 N7 C6 N2 27.4(10) .
C1 N2 C6 N10 23.6(10) .
C4 N2 C6 N10 -135.8(7) .
C1 N2 C6 N7 -161.2(6) .
C4 N2 C6 N7 39.3(9) .
C6 N7 C8 C9 4.2(8) .
C71 N7 C8 C9 160.7(6) .
C6 N10 C9 C8 1.4(8) .
Cu1 N10 C9 C8 -176.9(5) .
N7 C8 C9 N10 -3.4(8) .
C1 N5 C21 C22 168.5(7) .
C3 N5 C21 C22 -25.0(12) .
N5 C21 C22 C23 176.7(8) .
C6 N7 C71 C72 -124.5(7) .
C8 N7 C71 C72 84.5(7) .
N7 C71 C72 C73 -175.3(6) .
